data_7247812
loop_
_publ_author_name
'Pradhan, Abinash'
'Sahoo, Sanand'
'Samal, Saroj L.'

_publ_section_title
;
 (C2H5NH3)2BiCl5&#x2212;xBrx perovskites containing 1D chains: effect of
 Br substitution on their structural and optical properties
;
_journal_issue 3
_journal_name_full CrystEngComm
_journal_page_first 312
_journal_page_last 323
_journal_paper_doi 10.1039/D3CE01019H
_journal_volume 26
_journal_year 2024
_chemical_formula_moiety 'Bi Cl5, 2(C2 H8 N)'
_chemical_formula_sum 'C4 H16 Bi Cl5 N2'
_chemical_formula_weight 478.42
_space_group_crystal_system orthorhombic
_space_group_IT_number 61
_space_group_name_Hall '-P 2ac 2ab'
_space_group_name_H-M_alt 'P b c a'
_atom_sites_solution_hydrogens geom
_atom_sites_solution_primary dual
_audit_creation_date 2023-11-23
_audit_creation_method
;
Olex2 1.5-alpha
(compiled 2021.06.29 svn.r12e2184c for OlexSys, GUI svn.r6374)
;
_audit_update_record
;
2023-11-24 deposited with the CCDC.	2023-12-01 downloaded from the CCDC.
;
_cell_angle_alpha 90
_cell_angle_beta 90
_cell_angle_gamma 90
_cell_formula_units_Z 8
_cell_length_a 17.5665(4)
_cell_length_b 7.4508(2)
_cell_length_c 22.1640(5)
_cell_measurement_reflns_used 7494
_cell_measurement_temperature 293(2)
_cell_measurement_theta_max 27.0170
_cell_measurement_theta_min 2.1690
_cell_volume 2900.92(12)
_computing_cell_refinement 'CrysAlisPro 1.171.41.93a (Rigaku OD, 2020)'
_computing_data_collection 'CrysAlisPro 1.171.41.93a (Rigaku OD, 2020)'
_computing_data_reduction 'CrysAlisPro 1.171.41.93a (Rigaku OD, 2020)'
_computing_molecular_graphics 'Olex2 1.5-alpha (Dolomanov et al., 2009)'
_computing_publication_material 'Olex2 1.5-alpha (Dolomanov et al., 2009)'
_computing_structure_refinement 'SHELXL 2018/3 (Sheldrick, 2015)'
_computing_structure_solution 'SHELXT 2018/2 (Sheldrick, 2018)'
_diffrn_ambient_temperature 293(2)
_diffrn_detector 'Hybrid Pixel Array Detector'
_diffrn_detector_area_resol_mean 10.0000
_diffrn_measured_fraction_theta_full 0.999
_diffrn_measured_fraction_theta_max 0.950
_diffrn_measurement_details
;
List of Runs (angles in degrees, time in seconds):

  # Type    Start    End  Width  t~exp~   \w     \q     \k     \f   Frames
#--------------------------------------------------------------------------
  1  \w    -38.00  -2.00   0.50   78.74    --   10.00 -32.00 -16.00   72
  2  \w      3.00  29.00   0.50   78.74    --   10.00  32.00 142.00   52
  3  \w      4.00  31.00   0.50   78.74    --  -10.20  32.00 142.00   54
  4  \w      7.00  35.00   0.50   78.74    --   10.00  77.00-150.00   56
  5  \w     37.00  63.00   0.50   78.74    --   10.00  32.00 142.00   52
  6  \w    -15.00  34.00   0.50   78.74    --   10.00  77.00 -60.00   98
  7  \w     63.00  98.00   0.50   78.74    --   10.00  77.00 -60.00   70
  8  \w     42.00  98.00   0.50   78.74    --   10.00  77.00-150.00  112
  9  \w     36.00  79.00   0.50   78.74    --  -10.20  77.00  60.00   86
 10  \w    -26.00  -1.00   0.50   78.74    --  -10.20  77.00  60.00   50
;
_diffrn_measurement_device 'four-circle diffractometer'
_diffrn_measurement_device_type 'XtaLAB Pro II AFC12 (RINC): Kappa single'
_diffrn_measurement_method '\w scans'
_diffrn_orient_matrix_type 'CrysAlisPro convention (1999,Acta A55,543-557)'
_diffrn_orient_matrix_UB_11 0.0355649000
_diffrn_orient_matrix_UB_12 0.0199473000
_diffrn_orient_matrix_UB_13 -0.0136138000
_diffrn_orient_matrix_UB_21 0.0133512000
_diffrn_orient_matrix_UB_22 0.0353759000
_diffrn_orient_matrix_UB_23 0.0277514000
_diffrn_orient_matrix_UB_31 0.0136989000
_diffrn_orient_matrix_UB_32 -0.0861219000
_diffrn_orient_matrix_UB_33 0.0082470000
_diffrn_radiation_monochromator mirror
_diffrn_radiation_probe x-ray
_diffrn_radiation_type 'Mo K\a'
_diffrn_radiation_wavelength 0.71073
_diffrn_reflns_av_R_equivalents 0.1076
_diffrn_reflns_av_unetI/netI 0.0656
_diffrn_reflns_Laue_measured_fraction_full 0.999
_diffrn_reflns_Laue_measured_fraction_max 0.950
_diffrn_reflns_limit_h_max 21
_diffrn_reflns_limit_h_min -19
_diffrn_reflns_limit_k_max 9
_diffrn_reflns_limit_k_min -5
_diffrn_reflns_limit_l_max 27
_diffrn_reflns_limit_l_min -27
_diffrn_reflns_number 15905
_diffrn_reflns_point_group_measured_fraction_full 0.999
_diffrn_reflns_point_group_measured_fraction_max 0.950
_diffrn_reflns_theta_full 25.242
_diffrn_reflns_theta_max 27.057
_diffrn_reflns_theta_min 1.838
_diffrn_source 'micro-focus sealed X-ray tube'
_diffrn_source_type 'Rigaku (Mo) X-ray Source'
_exptl_absorpt_coefficient_mu 13.040
_exptl_absorpt_correction_T_max 1.00000
_exptl_absorpt_correction_T_min 0.06573
_exptl_absorpt_correction_type multi-scan
_exptl_absorpt_process_details
;
CrysAlisPro 1.171.41.93a (Rigaku Oxford Diffraction, 2020)
Empirical absorption correction using spherical harmonics,
implemented in SCALE3 ABSPACK scaling algorithm.
;
_exptl_crystal_density_diffrn 2.191
_exptl_crystal_description Crystalline
_exptl_crystal_F_000 1776
_exptl_crystal_size_max 0.15
_exptl_crystal_size_mid 0.12
_exptl_crystal_size_min 0.11
_refine_diff_density_max 4.307
_refine_diff_density_min -6.412
_refine_diff_density_rms 0.479
_refine_ls_extinction_method none
_refine_ls_goodness_of_fit_ref 1.070
_refine_ls_hydrogen_treatment constr
_refine_ls_matrix_type full
_refine_ls_number_parameters 109
_refine_ls_number_reflns 3033
_refine_ls_number_restraints 0
_refine_ls_restrained_S_all 1.070
_refine_ls_R_factor_all 0.0816
_refine_ls_R_factor_gt 0.0708
_refine_ls_shift/su_max 0.001
_refine_ls_shift/su_mean 0.000
_refine_ls_structure_factor_coef Fsqd
_refine_ls_weighting_details 'w=1/[\s^2^(Fo^2^)+(0.1450P)^2^] where P=(Fo^2^+2Fc^2^)/3'
_refine_ls_weighting_scheme calc
_refine_ls_wR_factor_gt 0.1064
_refine_ls_wR_factor_ref 0.1091
_reflns_Friedel_coverage 0.000
_reflns_number_gt 2380
_reflns_number_total 3033
_reflns_threshold_expression 'I > 2\s(I)'
_cod_data_source_file d3ce01019h2.cif
_cod_data_source_block ab313_160k
_cod_depositor_comments 'Adding full bibliography for 7247803--7247812.cif.'
_cod_database_code 7247812
_shelx_shelxl_version_number 2018/3
_chemical_oxdiff_formula 'C H N Bi Cl'
_shelx_space_group_comment
;
The symmetry employed for this shelxl refinement is uniquely defined
by the following loop, which should always be used as a source of
symmetry information in preference to the above space-group names.
They are only intended as comments.
;
_reflns_odcompleteness_completeness 99.00
_reflns_odcompleteness_iscentric 1
_reflns_odcompleteness_theta 26.32
_olex2_refinement_description
;
1. Fixed Uiso
 At 1.2 times of:
  All C(H,H) groups, All N(H,H,H) groups
 At 1.5 times of:
  All C(H,H,H) groups
2.a Secondary CH2 refined with riding coordinates:
 C4(H4A,H4B), C2(H2D,H2E)
2.b Me refined with riding coordinates:
 N2(H2A,H2B,H2C), N1(H1A,H1B,H1C), C3(H3A,H3B,H3C), C1(H1D,H1E,H1F)
;
_olex2_submission_special_instructions 'No special instructions were received'
_oxdiff_exptl_absorpt_empirical_details
;
Empirical correction (ABSPACK) includes:
- Absorption correction using spherical harmonics
- Frame scaling
;
_oxdiff_exptl_absorpt_empirical_full_max 5.242
_oxdiff_exptl_absorpt_empirical_full_min 0.414

loop_
_space_group_symop_operation_xyz
'x, y, z'
'-x+1/2, -y, z+1/2'
'-x, y+1/2, -z+1/2'
'x+1/2, -y+1/2, -z'
'-x, -y, -z'
'x-1/2, y, -z-1/2'
'x, -y-1/2, z-1/2'
'-x-1/2, y-1/2, z'

loop_
_atom_site_label
_atom_site_type_symbol
_atom_site_fract_x
_atom_site_fract_y
_atom_site_fract_z
_atom_site_U_iso_or_equiv
_atom_site_adp_type
_atom_site_occupancy
_atom_site_site_symmetry_order
_atom_site_calc_flag
_atom_site_refinement_flags_posn
_atom_site_refinement_flags_adp
_atom_site_refinement_flags_occupancy
_atom_site_disorder_assembly
_atom_site_disorder_group
Bi1 Bi 0.63201(2) 0.49449(3) 0.63487(2) 0.0216(2) Uani 1 1 d . . . . .
Cl1 Cl 0.52648(14) 0.7251(3) 0.62031(11) 0.0357(6) Uani 1 1 d . . . . .
Cl2 Cl 0.54651(14) 0.2186(3) 0.61245(10) 0.0336(6) Uani 1 1 d . . . . .
Cl3 Cl 0.59196(15) 0.4539(3) 0.75113(12) 0.0326(6) Uani 1 1 d . . . . .
Cl4 Cl 0.72909(14) 0.7901(3) 0.65968(13) 0.0437(6) Uani 1 1 d . . . . .
Cl5 Cl 0.66989(18) 0.5203(3) 0.51643(13) 0.0389(7) Uani 1 1 d . . . . .
N2 N 0.8511(6) 0.4616(10) 0.5264(4) 0.037(2) Uani 1 1 d . . . . .
H2A H 0.876896 0.491589 0.559472 0.044 Uiso 1 1 calc R U . . .
H2B H 0.805415 0.512987 0.527247 0.044 Uiso 1 1 calc R U . . .
H2C H 0.845792 0.342870 0.524937 0.044 Uiso 1 1 calc R U . . .
N1 N 0.5951(6) 0.0082(8) 0.7371(4) 0.031(2) Uani 1 1 d . . . . .
H1A H 0.551651 -0.040621 0.724530 0.037 Uiso 1 1 calc R U . . .
H1B H 0.590197 0.127017 0.738340 0.037 Uiso 1 1 calc R U . . .
H1C H 0.632352 -0.020917 0.711687 0.037 Uiso 1 1 calc R U . . .
C4 C 0.8935(10) 0.5240(14) 0.4720(7) 0.054(4) Uani 1 1 d . . . . .
H4A H 0.943620 0.469358 0.471360 0.064 Uiso 1 1 calc R U . . .
H4B H 0.899989 0.653188 0.473855 0.064 Uiso 1 1 calc R U . . .
C2 C 0.6135(6) -0.0597(14) 0.7980(5) 0.039(2) Uani 1 1 d . . . . .
H2D H 0.617782 -0.189472 0.796553 0.047 Uiso 1 1 calc R U . . .
H2E H 0.572292 -0.029834 0.825315 0.047 Uiso 1 1 calc R U . . .
C3 C 0.8507(11) 0.4744(16) 0.4150(8) 0.078(6) Uani 1 1 d . . . . .
H3A H 0.878678 0.515445 0.380472 0.117 Uiso 1 1 calc R U . . .
H3B H 0.844943 0.346402 0.413010 0.117 Uiso 1 1 calc R U . . .
H3C H 0.801391 0.529899 0.415501 0.117 Uiso 1 1 calc R U . . .
C1 C 0.6868(10) 0.0181(13) 0.8220(8) 0.065(5) Uani 1 1 d . . . . .
H1D H 0.696618 -0.029374 0.861502 0.098 Uiso 1 1 calc R U . . .
H1E H 0.727951 -0.013227 0.795497 0.098 Uiso 1 1 calc R U . . .
H1F H 0.682480 0.146344 0.824247 0.098 Uiso 1 1 calc R U . . .

loop_
_atom_site_aniso_label
_atom_site_aniso_U_11
_atom_site_aniso_U_22
_atom_site_aniso_U_33
_atom_site_aniso_U_23
_atom_site_aniso_U_13
_atom_site_aniso_U_12
Bi1 0.0247(4) 0.0196(3) 0.0206(4) -0.00087(11) 0.00134(12) 0.00000(11)
Cl1 0.0343(13) 0.0310(12) 0.0419(13) 0.0043(11) -0.0032(10) 0.0093(10)
Cl2 0.0376(12) 0.0284(11) 0.0348(13) -0.0078(10) -0.0023(10) -0.0067(10)
Cl3 0.0409(14) 0.0382(12) 0.0187(11) -0.0002(11) 0.0036(10) -0.0026(12)
Cl4 0.0432(13) 0.0384(13) 0.0493(17) -0.0048(12) 0.0032(13) -0.0163(11)
Cl5 0.0398(15) 0.0553(17) 0.0214(14) -0.0030(10) 0.0051(11) 0.0052(10)
N2 0.041(5) 0.048(5) 0.021(5) 0.006(4) -0.001(4) -0.006(4)
N1 0.038(6) 0.031(5) 0.023(5) 0.000(3) -0.001(4) -0.002(3)
C4 0.063(9) 0.066(9) 0.032(8) 0.004(5) 0.027(7) -0.010(6)
C2 0.051(6) 0.035(5) 0.031(6) 0.004(5) -0.002(5) -0.003(6)
C3 0.050(8) 0.156(18) 0.029(8) 0.005(7) 0.004(7) -0.010(8)
C1 0.074(11) 0.066(9) 0.056(10) -0.001(6) -0.027(9) -0.010(6)

loop_
_atom_type_symbol
_atom_type_description
_atom_type_scat_dispersion_real
_atom_type_scat_dispersion_imag
_atom_type_scat_source
C C 0.0033 0.0016 'International Tables Vol C Tables 4.2.6.8 and 6.1.1.4'
H H 0.0000 0.0000 'International Tables Vol C Tables 4.2.6.8 and 6.1.1.4'
Bi Bi -4.1077 10.2566 'International Tables Vol C Tables 4.2.6.8 and 6.1.1.4'
Cl Cl 0.1484 0.1585 'International Tables Vol C Tables 4.2.6.8 and 6.1.1.4'
N N 0.0061 0.0033 'International Tables Vol C Tables 4.2.6.8 and 6.1.1.4'

loop_
_geom_angle_atom_site_label_1
_geom_angle_atom_site_label_2
_geom_angle_atom_site_label_3
_geom_angle
_geom_angle_site_symmetry_1
_geom_angle_site_symmetry_3
_geom_angle_publ_flag
Cl1 Bi1 Cl2 95.10(8) . . ?
Cl1 Bi1 Cl3 90.39(8) . . ?
Cl1 Bi1 Cl4 168.70(8) . 8_755 ?
Cl1 Bi1 Cl4 86.46(8) . . ?
Cl1 Bi1 Cl5 90.47(8) . . ?
Cl2 Bi1 Cl3 86.72(7) . . ?
Cl2 Bi1 Cl4 178.43(8) . . ?
Cl2 Bi1 Cl4 96.11(8) . 8_755 ?
Cl2 Bi1 Cl5 90.74(8) . . ?
Cl3 Bi1 Cl4 88.82(8) . 8_755 ?
Cl3 Bi1 Cl4 93.37(8) . . ?
Cl3 Bi1 Cl5 177.38(7) . . ?
Cl4 Bi1 Cl4 82.33(3) . 8_755 ?
Cl5 Bi1 Cl4 89.15(8) . . ?
Cl5 Bi1 Cl4 90.82(8) . 8_755 ?
Bi1 Cl4 Bi1 150.17(11) . 8_765 ?
H2A N2 H2B 109.5 . . ?
H2A N2 H2C 109.5 . . ?
H2B N2 H2C 109.5 . . ?
C4 N2 H2A 109.5 . . ?
C4 N2 H2B 109.5 . . ?
C4 N2 H2C 109.5 . . ?
H1A N1 H1B 109.5 . . ?
H1A N1 H1C 109.5 . . ?
H1B N1 H1C 109.5 . . ?
C2 N1 H1A 109.5 . . ?
C2 N1 H1B 109.5 . . ?
C2 N1 H1C 109.5 . . ?
N2 C4 H4A 109.6 . . ?
N2 C4 H4B 109.6 . . ?
N2 C4 C3 110.5(12) . . ?
H4A C4 H4B 108.1 . . ?
C3 C4 H4A 109.6 . . ?
C3 C4 H4B 109.6 . . ?
N1 C2 H2D 109.2 . . ?
N1 C2 H2E 109.2 . . ?
N1 C2 C1 112.2(10) . . ?
H2D C2 H2E 107.9 . . ?
C1 C2 H2D 109.2 . . ?
C1 C2 H2E 109.2 . . ?
C4 C3 H3A 109.5 . . ?
C4 C3 H3B 109.5 . . ?
C4 C3 H3C 109.5 . . ?
H3A C3 H3B 109.5 . . ?
H3A C3 H3C 109.5 . . ?
H3B C3 H3C 109.5 . . ?
C2 C1 H1D 109.5 . . ?
C2 C1 H1E 109.5 . . ?
C2 C1 H1F 109.5 . . ?
H1D C1 H1E 109.5 . . ?
H1D C1 H1F 109.5 . . ?
H1E C1 H1F 109.5 . . ?

loop_
_geom_bond_atom_site_label_1
_geom_bond_atom_site_label_2
_geom_bond_distance
_geom_bond_site_symmetry_2
_geom_bond_publ_flag
Bi1 Cl1 2.548(2) . ?
Bi1 Cl2 2.594(2) . ?
Bi1 Cl3 2.688(3) . ?
Bi1 Cl4 2.839(2) . ?
Bi1 Cl4 2.928(2) 8_755 ?
Bi1 Cl5 2.715(3) . ?
N2 H2A 0.8900 . ?
N2 H2B 0.8900 . ?
N2 H2C 0.8900 . ?
N2 C4 1.491(16) . ?
N1 H1A 0.8900 . ?
N1 H1B 0.8900 . ?
N1 H1C 0.8900 . ?
N1 C2 1.477(14) . ?
C4 H4A 0.9700 . ?
C4 H4B 0.9700 . ?
C4 C3 1.52(2) . ?
C2 H2D 0.9700 . ?
C2 H2E 0.9700 . ?
C2 C1 1.509(19) . ?
C3 H3A 0.9600 . ?
C3 H3B 0.9600 . ?
C3 H3C 0.9600 . ?
C1 H1D 0.9600 . ?
C1 H1E 0.9600 . ?
C1 H1F 0.9600 . ?
